data_1548555
loop_
_publ_author_name
'Marina Barsukova'
'Tatiana Goncharova'
'Denis Samsonenko'
'Danil Dybtsev'
'Andrei Potapov'

_publ_section_title
;
 Synthesis, Crystal Structure, and Luminescent Properties of New Zinc(II)
 and Cadmium(II) Metal-Organic Frameworks Based on Flexible
 Bis(imidazol-1-yl)alkane Ligands
;
_journal_name_full Crystals
_journal_page_first 132
_journal_paper_doi 10.3390/cryst6100132
_journal_volume 6
_journal_year 2016
_chemical_formula_sum 'C22 H27 N5 O5 Zn'
_chemical_formula_weight 506.85
_space_group_crystal_system monoclinic
_space_group_IT_number 14
_space_group_name_Hall '-P 2ybc'
_space_group_name_H-M_alt 'P 1 21/c 1'
_symmetry_space_group_name_Hall '-P 2ybc'
_symmetry_space_group_name_H-M 'P 1 21/c 1'
_atom_sites_solution_hydrogens geom
_atom_sites_solution_primary direct
_atom_sites_solution_secondary difmap
_cell_angle_alpha 90
_cell_angle_beta 105.3925(17)
_cell_angle_gamma 90
_cell_formula_units_Z 4
_cell_length_a 10.73257(16)
_cell_length_b 23.2562(3)
_cell_length_c 9.76351(17)
_cell_measurement_reflns_used 13981
_cell_measurement_temperature 130(2)
_cell_measurement_theta_max 30.75
_cell_measurement_theta_min 4.02
_cell_volume 2349.55(6)
_computing_cell_refinement
;
CrysAlisPro, Agilent Technologies,
Version 1.171.37.35 (release 13-08-2014 CrysAlis171 .NET)
(compiled Aug 13 2014,18:06:01)
;
_computing_data_collection
;
CrysAlisPro, Agilent Technologies,
Version 1.171.37.35 (release 13-08-2014 CrysAlis171 .NET)
(compiled Aug 13 2014,18:06:01)
;
_computing_data_reduction
;
CrysAlisPro, Agilent Technologies,
Version 1.171.37.35 (release 13-08-2014 CrysAlis171 .NET)
(compiled Aug 13 2014,18:06:01)
;
_computing_molecular_graphics 'ShelXle (H\"ubschle, 2011)'
_computing_publication_material 'CIFTAB-2013 (Sheldrick, 2013)'
_computing_structure_refinement 'SHELXL-2013 (Sheldrick, 2013)'
_computing_structure_solution 'SHELXS-2013 (Sheldrick, 2013)'
_diffrn_ambient_temperature 130(2)
_diffrn_detector 'CCD plate'
_diffrn_detector_area_resol_mean 10.6168
_diffrn_detector_type AtlasS2
_diffrn_measured_fraction_theta_full 0.998
_diffrn_measured_fraction_theta_max 0.907
_diffrn_measurement_device 'four-circle diffractometer'
_diffrn_measurement_device_type 'New Xcalibur, AtlasS2'
_diffrn_measurement_method '\w scans'
_diffrn_radiation_monochromator graphite
_diffrn_radiation_probe x-ray
_diffrn_radiation_source 'fine-focus sealed tube'
_diffrn_radiation_type MoK\a
_diffrn_radiation_wavelength 0.71073
_diffrn_reflns_av_R_equivalents 0.0160
_diffrn_reflns_av_unetI/netI 0.0162
_diffrn_reflns_Laue_measured_fraction_full 0.998
_diffrn_reflns_Laue_measured_fraction_max 0.907
_diffrn_reflns_limit_h_max 14
_diffrn_reflns_limit_h_min -15
_diffrn_reflns_limit_k_max 32
_diffrn_reflns_limit_k_min -32
_diffrn_reflns_limit_l_max 9
_diffrn_reflns_limit_l_min -14
_diffrn_reflns_number 24131
_diffrn_reflns_point_group_measured_fraction_full 0.998
_diffrn_reflns_point_group_measured_fraction_max 0.907
_diffrn_reflns_theta_full 26.500
_diffrn_reflns_theta_max 30.991
_diffrn_reflns_theta_min 3.404
_diffrn_source 'sealed X-ray tube'
_exptl_absorpt_coefficient_mu 1.088
_exptl_absorpt_correction_T_max 1.00000
_exptl_absorpt_correction_T_min 0.85550
_exptl_absorpt_correction_type multi-scan
_exptl_absorpt_process_details
;
CrysAlisPro, Agilent Technologies,
Version 1.171.37.35 (release 13-08-2014 CrysAlis171 .NET)
(compiled Aug 13 2014,18:06:01)
Empirical absorption correction using spherical harmonics,
 implemented in SCALE3 ABSPACK scaling algorithm.
;
_exptl_crystal_colour yellow
_exptl_crystal_density_diffrn 1.433
_exptl_crystal_description block
_exptl_crystal_F_000 1056
_exptl_crystal_size_max 0.34
_exptl_crystal_size_mid 0.31
_exptl_crystal_size_min 0.21
_refine_diff_density_max 1.227
_refine_diff_density_min -0.532
_refine_diff_density_rms 0.072
_refine_ls_extinction_coef .
_refine_ls_extinction_method none
_refine_ls_goodness_of_fit_ref 1.075
_refine_ls_hydrogen_treatment constr
_refine_ls_matrix_type full
_refine_ls_number_parameters 310
_refine_ls_number_reflns 6791
_refine_ls_number_restraints 30
_refine_ls_restrained_S_all 1.111
_refine_ls_R_factor_all 0.0409
_refine_ls_R_factor_gt 0.0374
_refine_ls_shift/su_max 0.000
_refine_ls_shift/su_mean 0.000
_refine_ls_structure_factor_coef Fsqd
_refine_ls_weighting_details 'w=1/[\s^2^(Fo^2^)+(0.0551P)^2^+1.9547P] where P=(Fo^2^+2Fc^2^)/3'
_refine_ls_weighting_scheme calc
_refine_ls_wR_factor_gt 0.1059
_refine_ls_wR_factor_ref 0.1082
_reflns_Friedel_coverage 0.000
_reflns_Friedel_fraction_full .
_reflns_Friedel_fraction_max .
_reflns_number_gt 6249
_reflns_number_total 6791
_reflns_threshold_expression >2\s(I)
_cod_data_source_file 1.cif
_cod_data_source_block bmo280_3
_cod_database_code 1548555
_shelx_space_group_comment
;
The symmetry employed for this shelxl refinement is uniquely defined
by the following loop, which should always be used as a source of
symmetry information in preference to the above space-group names.
They are only intended as comments.
;
_shelx_estimated_absorpt_t_min 0.709
_shelx_estimated_absorpt_t_max 0.804
_shelxl_version_number 2013-3

loop_
_space_group_symop_operation_xyz
'x, y, z'
'-x, y+1/2, -z+1/2'
'-x, -y, -z'
'x, -y-1/2, z-1/2'

loop_
_atom_site_label
_atom_site_type_symbol
_atom_site_fract_x
_atom_site_fract_y
_atom_site_fract_z
_atom_site_U_iso_or_equiv
_atom_site_adp_type
_atom_site_occupancy
_atom_site_site_symmetry_order
_atom_site_calc_flag
_atom_site_refinement_flags_posn
_atom_site_refinement_flags_adp
_atom_site_refinement_flags_occupancy
_atom_site_disorder_assembly
_atom_site_disorder_group
Zn1 Zn 0.32959(2) 0.10066(2) -0.03161(2) 0.01876(7) Uani 1 1 d . . . . .
O11 O 0.40038(17) 0.05229(7) 0.13505(15) 0.0388(4) Uani 1 1 d . . . . .
O12 O 0.3185(14) 0.1110(5) 0.2650(7) 0.060(3) Uani 0.412(16) 1 d . U P . .
O12' O 0.2617(7) 0.0856(4) 0.2387(7) 0.057(2) Uani 0.588(16) 1 d . U P . .
C11 C 0.36561(19) 0.06196(9) 0.2444(2) 0.0298(4) Uani 1 1 d . . . . .
C12 C 0.43555(16) 0.02944(8) 0.37701(18) 0.0214(3) Uani 1 1 d . . . . .
C13 C 0.42158(18) 0.04654(8) 0.50908(19) 0.0251(3) Uani 1 1 d . . . . .
H13 H 0.3682 0.0785 0.5155 0.030 Uiso 1 1 calc R U . . .
C14 C 0.51446(17) -0.01704(8) 0.36862(18) 0.0234(3) Uani 1 1 d . . . . .
H14 H 0.5248 -0.0287 0.2790 0.028 Uiso 1 1 calc R U . . .
O21 O 0.20189(13) 0.04966(6) -0.15658(13) 0.0260(3) Uani 1 1 d . . . . .
O22 O 0.23223(14) 0.10991(6) -0.32105(14) 0.0256(3) Uani 1 1 d . . . . .
C21 C 0.18044(16) 0.06701(7) -0.28564(17) 0.0197(3) Uani 1 1 d . . . . .
C22 C 0.08696(16) 0.03222(7) -0.39611(17) 0.0192(3) Uani 1 1 d . . . . .
C23 C 0.08403(16) 0.03845(7) -0.53980(18) 0.0214(3) Uani 1 1 d . . . . .
H23 H 0.1410 0.0647 -0.5670 0.026 Uiso 1 1 calc R U . . .
C24 C 0.00239(16) -0.00617(7) -0.35761(17) 0.0208(3) Uani 1 1 d . . . . .
H24 H 0.0038 -0.0103 -0.2604 0.025 Uiso 1 1 calc R U . . .
N11 N 0.50307(15) 0.11060(7) -0.07454(17) 0.0235(3) Uani 1 1 d . . . . .
N12 N 0.70333(15) 0.09420(7) -0.07984(18) 0.0248(3) Uani 1 1 d . . . . .
N13 N 1.14021(16) 0.24236(7) 0.42133(17) 0.0254(3) Uani 1 1 d . . . . .
N14 N 1.26240(15) 0.31933(6) 0.47139(16) 0.0225(3) Uani 1 1 d . . . . .
C101 C 0.60756(17) 0.07871(7) -0.02302(18) 0.0221(3) Uani 1 1 d . . . . .
H101 H 0.6137 0.0489 0.0450 0.027 Uiso 1 1 calc R U . . .
C102 C 0.53481(19) 0.14817(8) -0.1689(2) 0.0309(4) Uani 1 1 d . . . . .
H102 H 0.4787 0.1763 -0.2231 0.037 Uiso 1 1 calc R U . . .
C103 C 0.6588(2) 0.13869(9) -0.1724(2) 0.0319(4) Uani 1 1 d . . . . .
H103 H 0.7054 0.1588 -0.2276 0.038 Uiso 1 1 calc R U . . .
C104 C 0.83288(17) 0.06813(9) -0.0479(2) 0.0285(4) Uani 1 1 d . . . . .
H10A H 0.8468 0.0513 -0.1358 0.034 Uiso 1 1 calc R U . . .
H10B H 0.8384 0.0367 0.0218 0.034 Uiso 1 1 calc R U . . .
C105 C 0.93836(18) 0.11220(9) 0.0119(2) 0.0292(4) Uani 1 1 d . . . . .
H10C H 0.9356 0.1423 -0.0606 0.035 Uiso 1 1 calc R U . . .
H10D H 1.0235 0.0930 0.0310 0.035 Uiso 1 1 calc R U . . .
C106 C 0.92610(18) 0.14087(8) 0.1483(2) 0.0263(3) Uani 1 1 d . . . . .
H10E H 0.9214 0.1108 0.2186 0.032 Uiso 1 1 calc R U . . .
H10F H 0.8447 0.1632 0.1277 0.032 Uiso 1 1 calc R U . . .
C107 C 1.03958(18) 0.18090(9) 0.2125(2) 0.0284(4) Uani 1 1 d . . . . .
H10G H 1.1217 0.1595 0.2259 0.034 Uiso 1 1 calc R U . . .
H10H H 1.0399 0.2131 0.1461 0.034 Uiso 1 1 calc R U . . .
C108 C 1.0308(2) 0.20478(9) 0.3541(2) 0.0309(4) Uani 1 1 d . . . . .
H10I H 0.9494 0.2268 0.3396 0.037 Uiso 1 1 calc R U . . .
H10J H 1.0276 0.1724 0.4189 0.037 Uiso 1 1 calc R U . . .
C109 C 1.2414(2) 0.22841(9) 0.5345(2) 0.0365(5) Uani 1 1 d . . . . .
H109 H 1.2568 0.1924 0.5821 0.044 Uiso 1 1 calc R U . . .
C110 C 1.3155(2) 0.27645(9) 0.5649(2) 0.0369(5) Uani 1 1 d . . . . .
H110 H 1.3925 0.2798 0.6397 0.044 Uiso 1 1 calc R U . . .
C111 C 1.15598(17) 0.29731(7) 0.38620(19) 0.0225(3) Uani 1 1 d . . . . .
H111 H 1.0987 0.3175 0.3107 0.027 Uiso 1 1 calc R U . . .
O1D O 0.8723(2) 0.19206(12) 0.6554(2) 0.0730(7) Uani 1 1 d . U . . .
N1D N 0.72627(19) 0.16072(9) 0.4583(2) 0.0397(4) Uani 1 1 d . U . . .
C11D C 0.7866(3) 0.20204(13) 0.5457(3) 0.0519(6) Uani 1 1 d . U . . .
H11D H 0.7625 0.2409 0.5226 0.062 Uiso 1 1 calc R U . . .
C12D C 0.7567(3) 0.10130(12) 0.4870(4) 0.0593(8) Uani 1 1 d . U . . .
H12A H 0.7616 0.0820 0.3994 0.089 Uiso 1 1 calc R U . . .
H12B H 0.6892 0.0832 0.5231 0.089 Uiso 1 1 calc R U . . .
H12C H 0.8400 0.0980 0.5583 0.089 Uiso 1 1 calc R U . . .
C13D C 0.6224(4) 0.17392(18) 0.3342(4) 0.0790(11) Uani 1 1 d . U . . .
H13A H 0.6271 0.1482 0.2563 0.119 Uiso 1 1 calc R U . . .
H13B H 0.6303 0.2139 0.3058 0.119 Uiso 1 1 calc R U . . .
H13C H 0.5393 0.1687 0.3564 0.119 Uiso 1 1 calc R U . . .

loop_
_atom_site_aniso_label
_atom_site_aniso_U_11
_atom_site_aniso_U_22
_atom_site_aniso_U_33
_atom_site_aniso_U_23
_atom_site_aniso_U_13
_atom_site_aniso_U_12
Zn1 0.02277(11) 0.01507(10) 0.01470(10) -0.00043(6) -0.00157(7) -0.00022(6)
O11 0.0572(10) 0.0396(8) 0.0176(6) 0.0075(6) 0.0065(6) 0.0173(7)
O12 0.082(6) 0.060(4) 0.035(3) 0.015(3) 0.008(3) 0.045(4)
O12' 0.050(3) 0.085(4) 0.040(2) 0.034(3) 0.021(2) 0.043(3)
C11 0.0299(9) 0.0349(10) 0.0243(9) 0.0097(7) 0.0069(7) 0.0084(8)
C12 0.0223(7) 0.0239(8) 0.0165(7) 0.0016(6) 0.0025(6) 0.0011(6)
C13 0.0286(8) 0.0255(8) 0.0213(8) 0.0018(6) 0.0066(7) 0.0070(7)
C14 0.0276(8) 0.0254(8) 0.0166(7) -0.0008(6) 0.0047(6) 0.0023(6)
O21 0.0330(6) 0.0249(6) 0.0155(6) 0.0003(5) -0.0014(5) -0.0094(5)
O22 0.0327(7) 0.0207(6) 0.0213(6) -0.0010(5) 0.0034(5) -0.0070(5)
C21 0.0218(7) 0.0177(7) 0.0168(7) -0.0021(6) 0.0003(6) -0.0004(6)
C22 0.0219(7) 0.0171(7) 0.0156(7) -0.0009(5) -0.0003(6) -0.0007(6)
C23 0.0235(7) 0.0209(7) 0.0183(7) 0.0005(6) 0.0030(6) -0.0034(6)
C24 0.0248(7) 0.0211(7) 0.0145(7) 0.0004(6) 0.0019(6) -0.0009(6)
N11 0.0240(7) 0.0199(6) 0.0228(7) 0.0009(5) -0.0005(6) -0.0011(5)
N12 0.0235(7) 0.0224(7) 0.0257(8) 0.0005(6) 0.0017(6) -0.0022(5)
N13 0.0286(7) 0.0207(7) 0.0262(8) -0.0001(6) 0.0062(6) -0.0046(6)
N14 0.0268(7) 0.0175(6) 0.0204(7) 0.0022(5) 0.0014(5) -0.0007(5)
C101 0.0238(7) 0.0194(7) 0.0204(8) -0.0013(6) 0.0011(6) -0.0021(6)
C102 0.0292(9) 0.0245(9) 0.0343(10) 0.0093(7) 0.0000(7) -0.0014(7)
C103 0.0308(9) 0.0292(9) 0.0333(10) 0.0094(8) 0.0042(8) -0.0053(7)
C104 0.0241(8) 0.0267(9) 0.0334(10) -0.0043(7) 0.0053(7) 0.0006(7)
C105 0.0219(8) 0.0305(9) 0.0350(10) -0.0034(8) 0.0072(7) -0.0035(7)
C106 0.0240(8) 0.0222(8) 0.0317(9) -0.0001(7) 0.0060(7) -0.0035(6)
C107 0.0245(8) 0.0267(9) 0.0336(10) -0.0039(7) 0.0071(7) -0.0047(7)
C108 0.0313(9) 0.0276(9) 0.0352(10) -0.0030(8) 0.0111(8) -0.0104(7)
C109 0.0409(11) 0.0223(9) 0.0403(11) 0.0105(8) 0.0003(9) -0.0013(8)
C110 0.0373(10) 0.0254(9) 0.0373(11) 0.0107(8) -0.0089(8) -0.0025(8)
C111 0.0256(8) 0.0198(7) 0.0212(8) 0.0007(6) 0.0046(6) -0.0010(6)
O1D 0.0600(12) 0.1039(18) 0.0437(11) 0.0089(11) -0.0064(9) -0.0373(12)
N1D 0.0357(9) 0.0368(9) 0.0421(10) -0.0001(8) 0.0022(8) -0.0042(7)
C11D 0.0542(13) 0.0519(13) 0.0469(13) 0.0022(11) 0.0087(11) -0.0158(11)
C12D 0.0511(15) 0.0445(15) 0.083(2) 0.0020(13) 0.0192(15) 0.0027(11)
C13D 0.070(2) 0.075(2) 0.071(2) 0.0011(17) -0.0180(17) -0.0028(17)

loop_
_atom_type_symbol
_atom_type_description
_atom_type_scat_dispersion_real
_atom_type_scat_dispersion_imag
_atom_type_scat_source
C C 0.0033 0.0016 'International Tables Vol C Tables 4.2.6.8 and 6.1.1.4'
H H 0.0000 0.0000 'International Tables Vol C Tables 4.2.6.8 and 6.1.1.4'
N N 0.0061 0.0033 'International Tables Vol C Tables 4.2.6.8 and 6.1.1.4'
O O 0.0106 0.0060 'International Tables Vol C Tables 4.2.6.8 and 6.1.1.4'
Zn Zn 0.2839 1.4301 'International Tables Vol C Tables 4.2.6.8 and 6.1.1.4'

loop_
_geom_angle_atom_site_label_1
_geom_angle_atom_site_label_2
_geom_angle_atom_site_label_3
_geom_angle
_geom_angle_site_symmetry_1
_geom_angle_site_symmetry_3
_geom_angle_publ_flag
O11 Zn1 O21 102.79(7) . . yes
O11 Zn1 N11 93.57(7) . . yes
O11 Zn1 N14 125.78(6) . 4_465 yes
O21 Zn1 N11 117.80(6) . . yes
O21 Zn1 N14 112.02(6) . 4_465 yes
N14 Zn1 N11 104.57(6) 4_465 . yes
C11 O11 Zn1 118.13(13) . . ?
O12' O12 C11 67.2(6) . . ?
O12 O12' C11 74.0(6) . . ?
O11 C11 O12 121.1(4) . . ?
O11 C11 C12 116.79(17) . . ?
O12 C11 C12 115.8(3) . . ?
O12' C11 O11 121.2(3) . . ?
O12' C11 O12 38.9(4) . . ?
O12' C11 C12 119.9(2) . . ?
C13 C12 C11 119.83(16) . . ?
C14 C12 C11 120.62(16) . . ?
C14 C12 C13 119.55(15) . . ?
C12 C13 H13 119.9 . . ?
C14 C13 C12 120.25(16) 3_656 . ?
C14 C13 H13 119.9 3_656 . ?
C12 C14 C13 120.21(16) . 3_656 ?
C12 C14 H14 119.9 . . ?
C13 C14 H14 119.9 3_656 . ?
C21 O21 Zn1 109.41(11) . . ?
O21 C21 C22 116.59(15) . . ?
O22 C21 O21 123.47(15) . . ?
O22 C21 C22 119.95(15) . . ?
C23 C22 C21 119.78(15) . . ?
C24 C22 C21 120.71(15) . . ?
C24 C22 C23 119.51(15) . . ?
C22 C23 H23 120.1 . . ?
C24 C23 C22 119.89(15) 3_554 . ?
C24 C23 H23 120.1 3_554 . ?
C22 C24 H24 119.7 . . ?
C23 C24 C22 120.61(15) 3_554 . ?
C23 C24 H24 119.7 3_554 . ?
C101 N11 Zn1 126.01(13) . . ?
C101 N11 C102 105.90(16) . . ?
C102 N11 Zn1 127.94(13) . . ?
C101 N12 C103 107.67(16) . . ?
C101 N12 C104 125.90(16) . . ?
C103 N12 C104 126.43(17) . . ?
C109 N13 C108 126.06(17) . . ?
C111 N13 C108 126.15(17) . . ?
C111 N13 C109 107.74(16) . . ?
C110 N14 Zn1 126.85(13) . 4_666 ?
C111 N14 Zn1 127.24(12) . 4_666 ?
C111 N14 C110 105.90(15) . . ?
N11 C101 N12 110.89(16) . . ?
N11 C101 H101 124.6 . . ?
N12 C101 H101 124.6 . . ?
N11 C102 H102 125.3 . . ?
C103 C102 N11 109.38(17) . . ?
C103 C102 H102 125.3 . . ?
N12 C103 H103 126.9 . . ?
C102 C103 N12 106.15(17) . . ?
C102 C103 H103 126.9 . . ?
N12 C104 H10A 109.3 . . ?
N12 C104 H10B 109.3 . . ?
N12 C104 C105 111.59(16) . . ?
H10A C104 H10B 108.0 . . ?
C105 C104 H10A 109.3 . . ?
C105 C104 H10B 109.3 . . ?
C104 C105 H10C 108.8 . . ?
C104 C105 H10D 108.8 . . ?
C104 C105 C106 113.64(16) . . ?
H10C C105 H10D 107.7 . . ?
C106 C105 H10C 108.8 . . ?
C106 C105 H10D 108.8 . . ?
C105 C106 H10E 109.1 . . ?
C105 C106 H10F 109.1 . . ?
C105 C106 C107 112.33(16) . . ?
H10E C106 H10F 107.9 . . ?
C107 C106 H10E 109.1 . . ?
C107 C106 H10F 109.1 . . ?
C106 C107 H10G 109.4 . . ?
C106 C107 H10H 109.4 . . ?
H10G C107 H10H 108.0 . . ?
C108 C107 C106 111.18(16) . . ?
C108 C107 H10G 109.4 . . ?
C108 C107 H10H 109.4 . . ?
N13 C108 C107 112.90(16) . . ?
N13 C108 H10I 109.0 . . ?
N13 C108 H10J 109.0 . . ?
C107 C108 H10I 109.0 . . ?
C107 C108 H10J 109.0 . . ?
H10I C108 H10J 107.8 . . ?
N13 C109 H109 127.0 . . ?
C110 C109 N13 105.95(17) . . ?
C110 C109 H109 127.0 . . ?
N14 C110 H110 125.1 . . ?
C109 C110 N14 109.74(18) . . ?
C109 C110 H110 125.1 . . ?
N13 C111 H111 124.7 . . ?
N14 C111 N13 110.67(16) . . ?
N14 C111 H111 124.7 . . ?
C11D N1D C12D 121.6(3) . . ?
C11D N1D C13D 121.3(3) . . ?
C12D N1D C13D 117.0(3) . . ?
O1D C11D N1D 122.9(3) . . ?
O1D C11D H11D 118.6 . . ?
N1D C11D H11D 118.6 . . ?
N1D C12D H12A 109.5 . . ?
N1D C12D H12B 109.5 . . ?
N1D C12D H12C 109.5 . . ?
H12A C12D H12B 109.5 . . ?
H12A C12D H12C 109.5 . . ?
H12B C12D H12C 109.5 . . ?
N1D C13D H13A 109.5 . . ?
N1D C13D H13B 109.5 . . ?
N1D C13D H13C 109.5 . . ?
H13A C13D H13B 109.5 . . ?
H13A C13D H13C 109.5 . . ?
H13B C13D H13C 109.5 . . ?

loop_
_geom_bond_atom_site_label_1
_geom_bond_atom_site_label_2
_geom_bond_distance
_geom_bond_site_symmetry_2
_geom_bond_publ_flag
Zn1 O11 1.9581(14) . yes
Zn1 O21 1.9714(12) . yes
Zn1 N11 2.0273(16) . yes
Zn1 N14 1.9987(15) 4_465 yes
O11 C11 1.241(2) . ?
O12 O12' 0.838(9) . ?
O12 C11 1.284(7) . ?
O12' C11 1.231(4) . ?
C11 C12 1.515(2) . ?
C12 C13 1.395(2) . ?
C12 C14 1.389(2) . ?
C13 H13 0.9500 . ?
C13 C14 1.390(2) 3_656 ?
C14 C13 1.390(2) 3_656 ?
C14 H14 0.9500 . ?
O21 C21 1.284(2) . ?
O22 C21 1.235(2) . ?
C21 C22 1.500(2) . ?
C22 C23 1.402(2) . ?
C22 C24 1.394(2) . ?
C23 H23 0.9500 . ?
C23 C24 1.391(2) 3_554 ?
C24 C23 1.391(2) 3_554 ?
C24 H24 0.9500 . ?
N11 C101 1.327(2) . ?
N11 C102 1.376(2) . ?
N12 C101 1.340(2) . ?
N12 C103 1.373(2) . ?
N12 C104 1.472(2) . ?
N13 C108 1.471(2) . ?
N13 C109 1.367(3) . ?
N13 C111 1.346(2) . ?
N14 Zn1 1.9985(15) 4_666 ?
N14 C110 1.370(2) . ?
N14 C111 1.324(2) . ?
C101 H101 0.9500 . ?
C102 H102 0.9500 . ?
C102 C103 1.358(3) . ?
C103 H103 0.9500 . ?
C104 H10A 0.9900 . ?
C104 H10B 0.9900 . ?
C104 C105 1.524(3) . ?
C105 H10C 0.9900 . ?
C105 H10D 0.9900 . ?
C105 C106 1.526(3) . ?
C106 H10E 0.9900 . ?
C106 H10F 0.9900 . ?
C106 C107 1.529(3) . ?
C107 H10G 0.9900 . ?
C107 H10H 0.9900 . ?
C107 C108 1.516(3) . ?
C108 H10I 0.9900 . ?
C108 H10J 0.9900 . ?
C109 H109 0.9500 . ?
C109 C110 1.358(3) . ?
C110 H110 0.9500 . ?
C111 H111 0.9500 . ?
O1D C11D 1.235(4) . ?
N1D C11D 1.333(3) . ?
N1D C12D 1.430(3) . ?
N1D C13D 1.445(4) . ?
C11D H11D 0.9500 . ?
C12D H12A 0.9800 . ?
C12D H12B 0.9800 . ?
C12D H12C 0.9800 . ?
C13D H13A 0.9800 . ?
C13D H13B 0.9800 . ?
C13D H13C 0.9800 . ?
